data_1505343
loop_
_publ_author_name
'Chanu, Ang\'eline'
'Safir, Imad'
'Basak, Ramkrishna'
'Chiaroni, Ang\`ele'
'Arseniyadis, Sim\'eon'

_publ_section_title
;
 Enantioselective total synthesis of 1-epi-pathylactone A.
;
_journal_issue 7
_journal_name_full 'Organic letters'
_journal_page_first 1351
_journal_page_last 1354
_journal_paper_doi 10.1021/ol070207y
_journal_volume 9
_journal_year 2007
_chemical_absolute_configuration syn
_chemical_formula_moiety 'C14 H22 O4'
_chemical_formula_sum 'C14 H22 O4'
_chemical_formula_weight 254.32
_chemical_name_common SIMEON061
_chemical_name_systematic
; 
 ? 
;
_space_group_IT_number 5
_symmetry_cell_setting monoclinic
_symmetry_space_group_name_Hall 'C 2y'
_symmetry_space_group_name_H-M 'C 1 2 1'
_atom_sites_solution_hydrogens difmap
_atom_sites_solution_primary direct
_atom_sites_solution_secondary difmap
_audit_creation_method SHELXL-97
_cell_angle_alpha 90.00
_cell_angle_beta 90.74(5)
_cell_angle_gamma 90.00
_cell_formula_units_Z 4
_cell_length_a 13.042(9)
_cell_length_b 13.746(9)
_cell_length_c 7.510(6)
_cell_measurement_reflns_used 744
_cell_measurement_temperature 293(2)
_cell_measurement_theta_max 25.00
_cell_measurement_theta_min 0.998
_cell_volume 1346.2(17)
_computing_cell_refinement 'HKL Scalepack (Otwinowski & Minor 1997)'
_computing_data_collection 'Collect (Bruker AXS BV, 1997-2004)'
_computing_data_reduction 'HKL Denzo and Scalepack (Otwinowski & Minor 1997)'
_computing_molecular_graphics 'PLATON (Spek, 1980-2004)'
_computing_publication_material 'SHELXL-97 (Sheldrick, 1997)'
_computing_structure_refinement 'SHELXL-97 (Sheldrick, 1997)'
_computing_structure_solution 'SHELXS-86 (Sheldrick, 1990)'
_diffrn_ambient_temperature 293(2)
_diffrn_detector_area_resol_mean 9
_diffrn_measured_fraction_theta_full 0.908
_diffrn_measured_fraction_theta_max 0.908
_diffrn_measurement_device_type 'Nonius KappaCCD diffractometer'
_diffrn_measurement_method 'phi and omega scans'
_diffrn_radiation_monochromator graphite
_diffrn_radiation_source 'fine-focus sealed tube'
_diffrn_radiation_type MoK\a
_diffrn_radiation_wavelength 0.71073
_diffrn_reflns_av_R_equivalents 0.0265
_diffrn_reflns_av_sigmaI/netI 0.0388
_diffrn_reflns_limit_h_max 15
_diffrn_reflns_limit_h_min -15
_diffrn_reflns_limit_k_max 15
_diffrn_reflns_limit_k_min -16
_diffrn_reflns_limit_l_max 8
_diffrn_reflns_limit_l_min -8
_diffrn_reflns_number 2656
_diffrn_reflns_theta_full 24.99
_diffrn_reflns_theta_max 24.99
_diffrn_reflns_theta_min 2.15
_exptl_absorpt_coefficient_mu 0.091
_exptl_absorpt_correction_type none
_exptl_crystal_colour colorless
_exptl_crystal_density_diffrn 1.255
_exptl_crystal_density_method 'not measured'
_exptl_crystal_description prism
_exptl_crystal_F_000 552
_exptl_crystal_size_max 0.50
_exptl_crystal_size_mid 0.40
_exptl_crystal_size_min 0.30
_refine_diff_density_max 0.501
_refine_diff_density_min -0.184
_refine_diff_density_rms 0.050
_refine_ls_extinction_coef 0.046(9)
_refine_ls_extinction_expression Fc^*^=kFc[1+0.001xFc^2^\l^3^/sin(2\q)]^-1/4^
_refine_ls_extinction_method SHELXL
_refine_ls_goodness_of_fit_ref 1.036
_refine_ls_hydrogen_treatment constr
_refine_ls_matrix_type full
_refine_ls_number_parameters 167
_refine_ls_number_reflns 1728
_refine_ls_number_restraints 1
_refine_ls_restrained_S_all 1.036
_refine_ls_R_factor_all 0.0739
_refine_ls_R_factor_gt 0.0623
_refine_ls_shift/su_max 0.001
_refine_ls_shift/su_mean 0.000
_refine_ls_structure_factor_coef Fsqd
_refine_ls_weighting_details 'calc w=1/[\s^2^(Fo^2^)+(0.1183P)^2^+0.6978P] where P=(Fo^2^+2Fc^2^)/3'
_refine_ls_weighting_scheme calc
_refine_ls_wR_factor_gt 0.1719
_refine_ls_wR_factor_ref 0.1860
_reflns_number_gt 1429
_reflns_number_total 1728
_reflns_threshold_expression >2sigma(I)
_cod_data_source_file ol070207ysi20070126_105455.cif
_cod_data_source_block sime2
_cod_depositor_comments
;
The following automatic conversions were performed:

'_symmetry_cell_setting' value 'Monoclinic' changed to 'monoclinic'
according to /home/saulius/struct/CIF-dictionaries/cif_core.dic
dictionary named 'cif_core.dic' version 2.4.1 from 2010-06-29.

Automatic conversion script
Id: cif_fix_values 1715 2011-07-08 13:25:40Z adriana 
;
_cod_original_sg_symbol_H-M 'C 2'
_cod_database_code 1505343

loop_
_symmetry_equiv_pos_as_xyz
'x, y, z'
'-x, y, -z'
'x+1/2, y+1/2, z'
'-x+1/2, y+1/2, -z'

loop_
_atom_site_label
_atom_site_type_symbol
_atom_site_fract_x
_atom_site_fract_y
_atom_site_fract_z
_atom_site_U_iso_or_equiv
_atom_site_adp_type
_atom_site_occupancy
_atom_site_symmetry_multiplicity
_atom_site_calc_flag
_atom_site_refinement_flags
C1 C 0.2903(4) 0.2750(3) -0.0108(6) 0.0653(12) Uani 1 1 d .
H1 H 0.3402 0.2312 -0.0655 0.073 Uiso 1 1 calc R
C2 C 0.1855(4) 0.2305(4) -0.0295(7) 0.0743(14) Uani 1 1 d .
H2A H 0.1699 0.2200 -0.1546 0.083 Uiso 1 1 calc R
H2B H 0.1349 0.2753 0.0169 0.083 Uiso 1 1 calc R
C3 C 0.1782(4) 0.1344(4) 0.0694(7) 0.0702(13) Uani 1 1 d .
H3A H 0.1094 0.1086 0.0553 0.079 Uiso 1 1 calc R
H3B H 0.2253 0.0882 0.0171 0.079 Uiso 1 1 calc R
C4 C 0.2031(3) 0.1447(4) 0.2655(6) 0.0655(12) Uani 1 1 d .
H4 H 0.2083 0.0784 0.3127 0.073 Uiso 1 1 calc R
C5 C 0.3112(3) 0.1926(3) 0.2957(5) 0.0599(11) Uani 1 1 d .
C6 C 0.3200(3) 0.2887(3) 0.1876(6) 0.0559(10) Uani 1 1 d .
C7 C 0.4456(3) 0.4051(3) 0.2522(6) 0.0631(11) Uani 1 1 d .
C8 C 0.3491(4) 0.4472(4) 0.3175(7) 0.0753(13) Uani 1 1 d .
H8A H 0.3371 0.5104 0.2639 0.084 Uiso 1 1 calc R
H8B H 0.3523 0.4549 0.4458 0.084 Uiso 1 1 calc R
C9 C 0.2652(4) 0.3780(4) 0.2659(8) 0.0804(15) Uani 1 1 d .
H9A H 0.2195 0.4072 0.1780 0.090 Uiso 1 1 calc R
H9B H 0.2255 0.3597 0.3690 0.090 Uiso 1 1 calc R
C10 C 0.3932(3) 0.1211(4) 0.2324(8) 0.0720(13) Uani 1 1 d .
H10A H 0.3824 0.1102 0.1060 0.081 Uiso 1 1 calc R
H10B H 0.4596 0.1520 0.2469 0.081 Uiso 1 1 calc R
C11 C 0.3980(4) 0.0228(6) 0.3235(10) 0.102(2) Uani 1 1 d .
C12 C 0.4639(9) -0.0498(6) 0.2390(12) 0.152(4) Uani 1 1 d .
H12A H 0.5332 -0.0263 0.2374 0.175 Uiso 1 1 calc R
H12B H 0.4403 -0.0611 0.1191 0.175 Uiso 1 1 calc R
H12C H 0.4613 -0.1095 0.3050 0.175 Uiso 1 1 calc R
C13 C 0.1141(4) 0.1925(5) 0.3622(8) 0.0852(16) Uani 1 1 d .
H13A H 0.1088 0.2594 0.3267 0.098 Uiso 1 1 calc R
H13B H 0.1261 0.1889 0.4884 0.098 Uiso 1 1 calc R
H13C H 0.0515 0.1592 0.3323 0.098 Uiso 1 1 calc R
C14 C 0.3326(4) 0.2159(6) 0.4945(7) 0.0967(19) Uani 1 1 d .
H14A H 0.3397 0.1563 0.5602 0.111 Uiso 1 1 calc R
H14B H 0.2766 0.2530 0.5412 0.111 Uiso 1 1 calc R
H14C H 0.3948 0.2529 0.5054 0.111 Uiso 1 1 calc R
O15 O 0.2906(3) 0.3643(3) -0.1039(6) 0.0974(14) Uani 1 1 d .
HO15 H 0.3540 0.3773 -0.1578 0.112 Uiso 1 1 d .
O16 O 0.4287(2) 0.3166(2) 0.1858(4) 0.0628(8) Uani 1 1 d .
O17 O 0.5313(3) 0.4390(3) 0.2548(5) 0.0865(11) Uani 1 1 d .
O18 O 0.3605(5) 0.0033(6) 0.4650(12) 0.181(4) Uani 1 1 d .

loop_
_atom_site_aniso_label
_atom_site_aniso_U_11
_atom_site_aniso_U_22
_atom_site_aniso_U_33
_atom_site_aniso_U_23
_atom_site_aniso_U_13
_atom_site_aniso_U_12
C1 0.077(3) 0.058(3) 0.061(3) 0.007(2) 0.008(2) 0.000(2)
C2 0.072(3) 0.086(4) 0.064(3) 0.006(3) -0.004(2) -0.007(3)
C3 0.064(2) 0.065(3) 0.082(3) -0.008(2) 0.004(2) -0.010(2)
C4 0.058(2) 0.067(3) 0.072(3) 0.013(2) 0.0057(18) -0.013(2)
C5 0.058(2) 0.066(3) 0.056(2) 0.001(2) 0.0063(17) -0.0059(19)
C6 0.052(2) 0.051(2) 0.064(2) -0.0056(18) 0.0108(16) -0.0006(17)
C7 0.075(3) 0.056(3) 0.058(2) -0.007(2) 0.0072(18) -0.010(2)
C8 0.087(3) 0.059(3) 0.080(3) -0.017(3) 0.005(2) 0.010(3)
C9 0.073(3) 0.065(3) 0.103(4) -0.025(3) 0.014(3) 0.006(2)
C10 0.054(2) 0.060(3) 0.102(4) 0.012(3) 0.003(2) 0.005(2)
C11 0.076(3) 0.104(5) 0.124(5) 0.038(4) 0.008(3) 0.003(3)
C12 0.238(10) 0.071(4) 0.145(7) -0.015(5) -0.072(7) 0.051(6)
C13 0.073(3) 0.096(4) 0.088(3) -0.002(3) 0.021(2) -0.013(3)
C14 0.090(3) 0.139(6) 0.060(3) 0.017(3) -0.001(2) -0.017(4)
O15 0.095(2) 0.087(3) 0.111(3) 0.047(2) 0.010(2) -0.001(2)
O16 0.0530(14) 0.0522(18) 0.084(2) -0.0124(16) 0.0152(12) -0.0020(13)
O17 0.084(2) 0.074(2) 0.102(3) -0.022(2) 0.0145(17) -0.0300(18)
O18 0.128(4) 0.191(7) 0.224(8) 0.124(6) 0.045(4) 0.039(4)

loop_
_atom_type_symbol
_atom_type_description
_atom_type_scat_dispersion_real
_atom_type_scat_dispersion_imag
_atom_type_scat_source
C C 0.0033 0.0016 'International Tables Vol C Tables 4.2.6.8 and 6.1.1.4'
N N 0.0061 0.0033 'International Tables Vol C Tables 4.2.6.8 and 6.1.1.4'
O O 0.0106 0.0060 'International Tables Vol C Tables 4.2.6.8 and 6.1.1.4'
H H 0.0000 0.0000 'International Tables Vol C Tables 4.2.6.8 and 6.1.1.4'

loop_
_geom_angle_atom_site_label_1
_geom_angle_atom_site_label_2
_geom_angle_atom_site_label_3
_geom_angle
O15 C1 C2 108.3(4)
O15 C1 C6 111.6(4)
C2 C1 C6 110.8(3)
O15 C1 H1 108.7
C2 C1 H1 108.7
C6 C1 H1 108.7
C1 C2 C3 111.7(4)
C1 C2 H2A 109.3
C3 C2 H2A 109.3
C1 C2 H2B 109.3
C3 C2 H2B 109.3
H2A C2 H2B 107.9
C4 C3 C2 112.4(4)
C4 C3 H3A 109.1
C2 C3 H3A 109.1
C4 C3 H3B 109.1
C2 C3 H3B 109.1
H3A C3 H3B 107.9
C3 C4 C13 110.5(4)
C3 C4 C5 111.2(4)
C13 C4 C5 116.0(4)
C3 C4 H4 106.2
C13 C4 H4 106.2
C5 C4 H4 106.2
C10 C5 C14 108.3(4)
C10 C5 C6 109.1(3)
C14 C5 C6 108.3(4)
C10 C5 C4 108.4(4)
C14 C5 C4 112.1(4)
C6 C5 C4 110.6(3)
O16 C6 C9 104.4(3)
O16 C6 C1 104.6(3)
C9 C6 C1 110.7(4)
O16 C6 C5 107.7(3)
C9 C6 C5 116.1(4)
C1 C6 C5 112.3(3)
O17 C7 O16 120.4(4)
O17 C7 C8 129.4(4)
O16 C7 C8 110.2(4)
C7 C8 C9 106.8(4)
C7 C8 H8A 110.4
C9 C8 H8A 110.4
C7 C8 H8B 110.4
C9 C8 H8B 110.4
H8A C8 H8B 108.6
C8 C9 C6 105.3(4)
C8 C9 H9A 110.7
C6 C9 H9A 110.7
C8 C9 H9B 110.7
C6 C9 H9B 110.7
H9A C9 H9B 108.8
C11 C10 C5 117.2(4)
C11 C10 H10A 108.0
C5 C10 H10A 108.0
C11 C10 H10B 108.0
C5 C10 H10B 108.0
H10A C10 H10B 107.3
O18 C11 C12 118.5(7)
O18 C11 C10 125.6(7)
C12 C11 C10 115.6(6)
C11 C12 H12A 109.5
C11 C12 H12B 109.5
H12A C12 H12B 109.5
C11 C12 H12C 109.5
H12A C12 H12C 109.5
H12B C12 H12C 109.5
C4 C13 H13A 109.5
C4 C13 H13B 109.5
H13A C13 H13B 109.5
C4 C13 H13C 109.5
H13A C13 H13C 109.5
H13B C13 H13C 109.5
C5 C14 H14A 109.5
C5 C14 H14B 109.5
H14A C14 H14B 109.5
C5 C14 H14C 109.5
H14A C14 H14C 109.5
H14B C14 H14C 109.5
C1 O15 HO15 112.6
C7 O16 C6 113.0(3)

loop_
_geom_bond_atom_site_label_1
_geom_bond_atom_site_label_2
_geom_bond_distance
C1 O15 1.414(6)
C1 C2 1.503(6)
C1 C6 1.546(6)
C1 H1 0.9800
C2 C3 1.519(8)
C2 H2A 0.9700
C2 H2B 0.9700
C3 C4 1.510(7)
C3 H3A 0.9700
C3 H3B 0.9700
C4 C13 1.525(7)
C4 C5 1.571(6)
C4 H4 0.9800
C5 C10 1.533(6)
C5 C14 1.549(7)
C5 C6 1.556(6)
C6 O16 1.469(5)
C6 C9 1.540(7)
C7 O17 1.210(5)
C7 O16 1.331(5)
C7 C8 1.475(7)
C8 C9 1.497(7)
C8 H8A 0.9700
C8 H8B 0.9700
C9 H9A 0.9700
C9 H9B 0.9700
C10 C11 1.514(9)
C10 H10A 0.9700
C10 H10B 0.9700
C11 O18 1.206(8)
C11 C12 1.468(11)
C12 H12A 0.9600
C12 H12B 0.9600
C12 H12C 0.9600
C13 H13A 0.9600
C13 H13B 0.9600
C13 H13C 0.9600
C14 H14A 0.9600
C14 H14B 0.9600
C14 H14C 0.9600
O15 HO15 0.9430

loop_
_geom_torsion_atom_site_label_1
_geom_torsion_atom_site_label_2
_geom_torsion_atom_site_label_3
_geom_torsion_atom_site_label_4
_geom_torsion
C6 C1 C2 C3 -56.4(5)
C1 C2 C3 C4 58.1(5)
C2 C3 C4 C5 -55.2(5)
C3 C4 C5 C10 -67.7(5)
C13 C4 C5 C10 164.9(4)
C13 C4 C5 C14 45.4(6)
C3 C4 C5 C6 51.8(5)
C13 C4 C5 C6 -75.5(5)
O15 C1 C6 O16 -68.3(4)
O15 C1 C6 C9 43.6(5)
C2 C1 C6 C9 -77.3(5)
C2 C1 C6 C5 54.3(5)
C14 C5 C6 O16 70.5(4)
C10 C5 C6 C9 -163.7(4)
C14 C5 C6 C9 -46.1(5)
C4 C5 C6 C9 77.2(5)
C4 C5 C6 C1 -51.6(4)
O16 C7 C8 C9 -6.1(6)
C7 C8 C9 C6 6.5(6)
O16 C6 C9 C8 -4.7(6)
C1 C6 C9 C8 -116.8(5)
C5 C6 C9 C8 113.6(5)
C14 C5 C10 C11 61.7(6)
C4 C5 C10 C11 -60.1(6)
C5 C10 C11 O18 -17.9(10)
C5 C10 C11 C12 169.3(6)
O17 C7 O16 C6 -178.0(4)
C8 C7 O16 C6 3.1(5)
C9 C6 O16 C7 1.2(5)
C5 C6 O16 C7 -122.8(4)

loop_
_cod_related_entry_id
_cod_related_entry_code
_cod_related_entry_database
1 9532176 ChemSpider
